data_4073783
loop_
_publ_author_name
'Chandrasekhar, Vadapalli'
'Thirumoorthi, Ramalingam'

_publ_contact_author 'Vadapalli Chandrasekhar'
_publ_section_title
;
 1,1&#x2018;-Ferrocenedicarboxylate-Bridged Redox-Active Organotin and
 -tellurium-Containing 16-Membered Macrocycles:&#x00A0; Synthesis,
 Structure, and Electrochemistry
;
_journal_issue 22
_journal_name_full Organometallics
_journal_page_first 5415
_journal_paper_doi 10.1021/om700622r
_journal_volume 26
_journal_year 2007
_chemical_formula_moiety '4(C40 H52 Fe2 O8 Sn2), 3(C6 H6)'
_chemical_formula_sum 'C178 H226 Fe8 O32 Sn8'
_chemical_formula_weight 4273.91
_chemical_name_systematic
; 
 ? 
;
_space_group_IT_number 15
_symmetry_cell_setting monoclinic
_symmetry_space_group_name_Hall '-C 2yc'
_symmetry_space_group_name_H-M 'C 1 2/c 1'
_atom_sites_solution_hydrogens geom
_atom_sites_solution_primary direct
_atom_sites_solution_secondary difmap
_audit_creation_method SHELXL-97
_cell_angle_alpha 90.00
_cell_angle_beta 115.42(3)
_cell_angle_gamma 90.00
_cell_formula_units_Z 1
_cell_length_a 25.500(5)
_cell_length_b 9.7417(19)
_cell_length_c 19.954(4)
_cell_measurement_temperature 273(2)
_cell_volume 4476.9(19)
_computing_cell_refinement 'Bruker SMART'
_computing_data_collection 'Bruker SMART'
_computing_data_reduction 'Bruker SAINT'
_computing_molecular_graphics 'Bruker SHELXTL'
_computing_publication_material 'Bruker SHELXTL'
_computing_structure_refinement 'SHELXL-97 (Sheldrick, 1997)'
_computing_structure_solution 'SHELXS-97 (Sheldrick, 1990)'
_diffrn_ambient_temperature 273(2)
_diffrn_measured_fraction_theta_full 0.998
_diffrn_measured_fraction_theta_max 0.998
_diffrn_radiation_monochromator graphite
_diffrn_radiation_source 'fine-focus sealed tube'
_diffrn_radiation_type MoK\a
_diffrn_radiation_wavelength 0.71073
_diffrn_reflns_av_R_equivalents 0.0601
_diffrn_reflns_av_sigmaI/netI 0.0721
_diffrn_reflns_limit_h_max 32
_diffrn_reflns_limit_h_min -28
_diffrn_reflns_limit_k_max 12
_diffrn_reflns_limit_k_min -12
_diffrn_reflns_limit_l_max 16
_diffrn_reflns_limit_l_min -25
_diffrn_reflns_number 12750
_diffrn_reflns_theta_full 26.50
_diffrn_reflns_theta_max 26.50
_diffrn_reflns_theta_min 2.19
_exptl_absorpt_coefficient_mu 1.787
_exptl_absorpt_correction_type empirical
_exptl_crystal_colour red
_exptl_crystal_density_diffrn 1.585
_exptl_crystal_density_method 'not measured'
_exptl_crystal_description needle
_exptl_crystal_F_000 2158
_exptl_crystal_size_max 0.2
_exptl_crystal_size_mid 0.3
_exptl_crystal_size_min 0.2
_refine_diff_density_max 0.864
_refine_diff_density_min -0.519
_refine_diff_density_rms 0.125
_refine_ls_extinction_method none
_refine_ls_goodness_of_fit_ref 0.972
_refine_ls_hydrogen_treatment mixed
_refine_ls_matrix_type full
_refine_ls_number_parameters 249
_refine_ls_number_reflns 4626
_refine_ls_number_restraints 0
_refine_ls_restrained_S_all 0.972
_refine_ls_R_factor_all 0.0773
_refine_ls_R_factor_gt 0.0515
_refine_ls_shift/su_max 0.001
_refine_ls_shift/su_mean 0.000
_refine_ls_structure_factor_coef Fsqd
_refine_ls_weighting_details 'calc w=1/[\s^2^(Fo^2^)+(0.0642P)^2^+0.0000P] where P=(Fo^2^+2Fc^2^)/3'
_refine_ls_weighting_scheme calc
_refine_ls_wR_factor_gt 0.1171
_refine_ls_wR_factor_ref 0.1290
_reflns_number_gt 3313
_reflns_number_total 4626
_reflns_threshold_expression >2sigma(I)
_cod_data_source_file om700622r-file001.cif
_cod_data_source_block compound1
_cod_depositor_comments
;
The following automatic conversions were performed:

'_symmetry_cell_setting' value 'Monoclinic' changed to 'monoclinic'
according to /home/saulius/struct/CIF-dictionaries/cif_core.dic
dictionary named 'cif_core.dic' version 2.4.1 from 2010-06-29.

Automatic conversion script
Id: cif_fix_values 1715 2011-07-08 13:25:40Z adriana 
;
_cod_original_cell_volume 4477.1(15)
_cod_original_sg_symbol_H-M 'C2/c  '
_cod_database_code 4073783

loop_
_symmetry_equiv_pos_as_xyz
'x, y, z'
'-x, y, -z+1/2'
'x+1/2, y+1/2, z'
'-x+1/2, y+1/2, -z+1/2'
'-x, -y, -z'
'x, -y, z-1/2'
'-x+1/2, -y+1/2, -z'
'x+1/2, -y+1/2, z-1/2'

loop_
_atom_site_label
_atom_site_type_symbol
_atom_site_fract_x
_atom_site_fract_y
_atom_site_fract_z
_atom_site_U_iso_or_equiv
_atom_site_adp_type
_atom_site_occupancy
_atom_site_symmetry_multiplicity
_atom_site_calc_flag
_atom_site_refinement_flags
Sn1 Sn 1.041075(15) 0.28443(4) 1.05532(2) 0.03609(15) Uani 1 1 d .
Fe1 Fe 0.81555(3) 0.19314(7) 0.85835(5) 0.0381(2) Uani 1 1 d .
O1 O 0.94550(15) 0.4193(4) 0.9837(2) 0.0464(10) Uani 1 1 d .
O2 O 0.85447(17) -0.1961(4) 0.8787(2) 0.0504(10) Uani 1 1 d .
O3 O 0.95678(15) 0.2080(3) 1.0273(2) 0.0440(10) Uani 1 1 d .
O4 O 1.06477(15) 0.0855(4) 1.1006(2) 0.0448(10) Uani 1 1 d .
C1 C 0.8316(2) 0.1688(6) 0.9676(3) 0.0475(15) Uani 1 1 d .
H1 H 0.8501 0.0891 0.9988 0.057 Uiso 1 1 calc R
C2 C 0.7714(3) 0.1880(6) 0.9247(4) 0.0574(17) Uani 1 1 d .
H2 H 0.7408 0.1229 0.9202 0.069 Uiso 1 1 calc R
C3 C 0.7633(2) 0.3152(6) 0.8883(4) 0.0560(17) Uani 1 1 d .
H3 H 0.7258 0.3536 0.8541 0.067 Uiso 1 1 calc R
C4 C 0.8178(2) 0.3779(6) 0.9080(3) 0.0439(14) Uani 1 1 d .
H4 H 0.8248 0.4678 0.8913 0.053 Uiso 1 1 calc R
C5 C 0.8608(2) 0.2875(5) 0.9580(3) 0.0398(13) Uani 1 1 d .
C6 C 0.9240(2) 0.3093(5) 0.9907(3) 0.0347(12) Uani 1 1 d .
C7 C 0.7856(2) 0.0363(6) 0.7837(3) 0.0530(16) Uani 1 1 d .
H7 H 0.7571 -0.0330 0.7818 0.064 Uiso 1 1 calc R
C8 C 0.7727(3) 0.1628(6) 0.7460(3) 0.0535(17) Uani 1 1 d .
H8 H 0.7338 0.1968 0.7135 0.064 Uiso 1 1 calc R
C9 C 0.8255(3) 0.2321(6) 0.7637(3) 0.0534(16) Uani 1 1 d .
H9 H 0.8294 0.3233 0.7457 0.064 Uiso 1 1 calc R
C10 C 0.8717(3) 0.1497(6) 0.8123(3) 0.0470(15) Uani 1 1 d .
H10 H 0.9131 0.1728 0.8333 0.056 Uiso 1 1 calc R
C11 C 0.8471(2) 0.0262(6) 0.8254(3) 0.0415(13) Uani 1 1 d .
C12 C 0.8796(2) -0.0914(6) 0.8707(3) 0.0400(13) Uani 1 1 d .
C13 C 1.1058(4) 0.3818(10) 1.3588(5) 0.102(3) Uani 1 1 d .
H13A H 1.0730 0.3278 1.3545 0.153 Uiso 1 1 calc R
H13B H 1.1124 0.4534 1.3947 0.153 Uiso 1 1 calc R
H13C H 1.1396 0.3243 1.3746 0.153 Uiso 1 1 calc R
C14 C 1.0942(4) 0.4430(9) 1.2866(4) 0.093(3) Uani 1 1 d .
H14A H 1.1286 0.4921 1.2909 0.112 Uiso 1 1 calc R
H14B H 1.0631 0.5096 1.2743 0.112 Uiso 1 1 calc R
C15 C 1.0771(3) 0.3394(7) 1.2224(4) 0.0620(18) Uani 1 1 d .
H15A H 1.1094 0.2776 1.2321 0.074 Uiso 1 1 calc R
H15B H 1.0445 0.2850 1.2201 0.074 Uiso 1 1 calc R
C16 C 1.0612(3) 0.4081(6) 1.1503(3) 0.0554(16) Uani 1 1 d .
H16A H 1.0931 0.4679 1.1553 0.067 Uiso 1 1 calc R
H16B H 1.0280 0.4664 1.1409 0.067 Uiso 1 1 calc R
C17 C 1.0478(3) 0.2786(6) 0.9534(3) 0.0498(15) Uani 1 1 d .
H17A H 1.0113 0.3098 0.9146 0.060 Uiso 1 1 calc R
H17B H 1.0774 0.3437 0.9561 0.060 Uiso 1 1 calc R
C18 C 1.0620(3) 0.1436(6) 0.9308(3) 0.0587(17) Uani 1 1 d .
H18A H 1.0343 0.0760 0.9315 0.070 Uiso 1 1 calc R
H18B H 1.1002 0.1155 0.9669 0.070 Uiso 1 1 calc R
C19 C 1.0612(4) 0.1446(8) 0.8542(4) 0.080(2) Uani 1 1 d .
H19A H 1.0225 0.1693 0.8180 0.096 Uiso 1 1 calc R
H19B H 1.0877 0.2148 0.8529 0.096 Uiso 1 1 calc R
C20 C 1.0777(5) 0.0098(8) 0.8320(5) 0.122(4) Uani 1 1 d .
H20A H 1.1182 -0.0076 0.8620 0.183 Uiso 1 1 calc R
H20B H 1.0705 0.0134 0.7807 0.183 Uiso 1 1 calc R
H20C H 1.0550 -0.0625 0.8391 0.183 Uiso 1 1 calc R
C21 C 0.7399(7) 0.868(2) 0.9943(13) 0.155(6) Uiso 0.75 1 d P
H21 H 0.7328 0.9616 0.9906 0.186 Uiso 0.75 1 calc PR
C22 C 0.7407(6) 0.8098(19) 0.9431(9) 0.125(5) Uiso 0.75 1 d P
H22 H 0.7328 0.8546 0.8987 0.150 Uiso 0.75 1 calc PR
C23 C 0.7525(7) 0.686(2) 0.9516(11) 0.145(6) Uiso 0.75 1 d P
H23 H 0.7553 0.6368 0.9134 0.174 Uiso 0.75 1 calc PR

loop_
_atom_site_aniso_label
_atom_site_aniso_U_11
_atom_site_aniso_U_22
_atom_site_aniso_U_33
_atom_site_aniso_U_23
_atom_site_aniso_U_13
_atom_site_aniso_U_12
Sn1 0.0338(2) 0.0328(2) 0.0338(2) -0.00060(16) 0.00709(16) 0.00261(15)
Fe1 0.0299(4) 0.0317(4) 0.0419(5) 0.0017(3) 0.0052(4) 0.0041(3)
O1 0.045(2) 0.034(2) 0.052(3) 0.0035(18) 0.013(2) -0.0021(17)
O2 0.043(2) 0.042(2) 0.053(3) 0.0054(19) 0.007(2) -0.0025(18)
O3 0.0339(19) 0.042(2) 0.047(2) 0.0055(18) 0.0090(18) 0.0050(16)
O4 0.038(2) 0.036(2) 0.048(3) 0.0049(18) 0.0071(18) 0.0089(16)
C1 0.041(3) 0.050(4) 0.053(4) 0.006(3) 0.022(3) 0.000(3)
C2 0.040(3) 0.060(4) 0.071(5) -0.001(3) 0.021(3) -0.004(3)
C3 0.035(3) 0.061(4) 0.067(5) -0.005(3) 0.017(3) 0.016(3)
C4 0.036(3) 0.037(3) 0.049(4) -0.003(3) 0.008(3) 0.008(2)
C5 0.038(3) 0.037(3) 0.045(3) -0.002(3) 0.019(3) 0.009(2)
C6 0.033(3) 0.036(3) 0.029(3) -0.008(2) 0.008(2) 0.000(2)
C7 0.036(3) 0.045(3) 0.057(4) -0.009(3) 0.000(3) 0.000(3)
C8 0.051(4) 0.048(3) 0.034(3) 0.001(3) -0.007(3) 0.016(3)
C9 0.070(4) 0.040(3) 0.042(4) 0.009(3) 0.017(3) 0.009(3)
C10 0.047(3) 0.041(3) 0.046(4) -0.002(3) 0.013(3) 0.008(3)
C11 0.039(3) 0.040(3) 0.033(3) -0.002(2) 0.003(3) 0.007(2)
C12 0.035(3) 0.042(3) 0.032(3) -0.010(2) 0.003(2) 0.007(2)
C13 0.098(6) 0.134(8) 0.069(6) -0.016(6) 0.031(5) -0.020(6)
C14 0.136(7) 0.091(6) 0.040(4) -0.002(4) 0.025(5) -0.015(5)
C15 0.070(4) 0.057(4) 0.055(4) -0.002(3) 0.023(4) 0.007(3)
C16 0.072(4) 0.044(4) 0.035(4) -0.006(3) 0.009(3) 0.004(3)
C17 0.060(4) 0.048(4) 0.045(4) 0.004(3) 0.026(3) 0.009(3)
C18 0.082(5) 0.051(4) 0.042(4) -0.002(3) 0.026(4) 0.010(3)
C19 0.120(7) 0.071(5) 0.058(5) 0.005(4) 0.046(5) 0.015(5)
C20 0.226(12) 0.081(6) 0.087(7) -0.001(5) 0.095(8) 0.027(7)

loop_
_atom_type_symbol
_atom_type_description
_atom_type_scat_dispersion_real
_atom_type_scat_dispersion_imag
_atom_type_scat_source
C C 0.0033 0.0016 'International Tables Vol C Tables 4.2.6.8 and 6.1.1.4'
H H 0.0000 0.0000 'International Tables Vol C Tables 4.2.6.8 and 6.1.1.4'
O O 0.0106 0.0060 'International Tables Vol C Tables 4.2.6.8 and 6.1.1.4'
Fe Fe 0.3463 0.8444 'International Tables Vol C Tables 4.2.6.8 and 6.1.1.4'
Sn Sn -0.6537 1.4246 'International Tables Vol C Tables 4.2.6.8 and 6.1.1.4'

loop_
_geom_angle_atom_site_label_1
_geom_angle_atom_site_label_2
_geom_angle_atom_site_label_3
_geom_angle
_geom_angle_site_symmetry_1
_geom_angle_site_symmetry_3
O3 Sn1 O4 82.04(13) . .
O3 Sn1 C17 103.3(2) . .
O4 Sn1 C17 105.08(18) . .
O3 Sn1 C16 105.5(2) . .
O4 Sn1 C16 102.96(19) . .
C17 Sn1 C16 142.1(2) . .
C7 Fe1 C5 158.0(2) . .
C7 Fe1 C11 41.0(2) . .
C5 Fe1 C11 122.4(2) . .
C7 Fe1 C4 159.7(2) . .
C5 Fe1 C4 40.9(2) . .
C11 Fe1 C4 157.5(2) . .
C7 Fe1 C9 67.7(3) . .
C5 Fe1 C9 125.0(3) . .
C11 Fe1 C9 68.2(2) . .
C4 Fe1 C9 107.2(3) . .
C7 Fe1 C8 40.2(2) . .
C5 Fe1 C8 160.7(2) . .
C11 Fe1 C8 68.4(2) . .
C4 Fe1 C8 123.2(2) . .
C9 Fe1 C8 40.3(3) . .
C7 Fe1 C10 68.5(2) . .
C5 Fe1 C10 108.6(2) . .
C11 Fe1 C10 41.0(2) . .
C4 Fe1 C10 121.3(2) . .
C9 Fe1 C10 40.3(2) . .
C8 Fe1 C10 68.2(2) . .
C7 Fe1 C1 122.1(3) . .
C5 Fe1 C1 40.9(2) . .
C11 Fe1 C1 108.8(2) . .
C4 Fe1 C1 68.6(2) . .
C9 Fe1 C1 162.7(2) . .
C8 Fe1 C1 156.1(3) . .
C10 Fe1 C1 126.4(2) . .
C7 Fe1 C3 124.0(2) . .
C5 Fe1 C3 67.8(2) . .
C11 Fe1 C3 161.2(2) . .
C4 Fe1 C3 40.2(2) . .
C9 Fe1 C3 120.9(3) . .
C8 Fe1 C3 107.0(3) . .
C10 Fe1 C3 156.0(3) . .
C1 Fe1 C3 67.5(3) . .
C7 Fe1 C2 108.2(3) . .
C5 Fe1 C2 67.9(2) . .
C11 Fe1 C2 125.6(2) . .
C4 Fe1 C2 67.8(2) . .
C9 Fe1 C2 155.5(3) . .
C8 Fe1 C2 120.9(3) . .
C10 Fe1 C2 162.9(2) . .
C1 Fe1 C2 40.0(2) . .
C3 Fe1 C2 39.8(2) . .
C6 O3 Sn1 102.6(3) . .
C12 O4 Sn1 102.0(3) 5_757 .
C2 C1 C5 107.7(5) . .
C2 C1 Fe1 70.8(4) . .
C5 C1 Fe1 69.1(3) . .
C3 C2 C1 108.1(5) . .
C3 C2 Fe1 69.4(4) . .
C1 C2 Fe1 69.1(4) . .
C2 C3 C4 109.2(5) . .
C2 C3 Fe1 70.7(4) . .
C4 C3 Fe1 69.4(3) . .
C3 C4 C5 107.3(5) . .
C3 C4 Fe1 70.4(3) . .
C5 C4 Fe1 69.4(3) . .
C4 C5 C1 107.8(5) . .
C4 C5 C6 126.0(5) . .
C1 C5 C6 126.2(5) . .
C4 C5 Fe1 69.7(3) . .
C1 C5 Fe1 69.9(3) . .
C6 C5 Fe1 123.4(4) . .
O1 C6 O3 120.7(5) . .
O1 C6 C5 121.9(5) . .
O3 C6 C5 117.3(5) . .
C8 C7 C11 108.6(5) . .
C8 C7 Fe1 70.3(3) . .
C11 C7 Fe1 69.7(3) . .
C7 C8 C9 107.9(5) . .
C7 C8 Fe1 69.5(3) . .
C9 C8 Fe1 69.7(3) . .
C8 C9 C10 109.0(5) . .
C8 C9 Fe1 70.0(4) . .
C10 C9 Fe1 70.0(4) . .
C9 C10 C11 107.5(5) . .
C9 C10 Fe1 69.6(4) . .
C11 C10 Fe1 69.2(3) . .
C7 C11 C10 107.1(5) . .
C7 C11 C12 126.8(5) . .
C10 C11 C12 126.1(5) . .
C7 C11 Fe1 69.4(3) . .
C10 C11 Fe1 69.8(3) . .
C12 C11 Fe1 128.1(4) . .
O2 C12 O4 120.6(5) . 5_757
O2 C12 C11 121.8(5) . .
O4 C12 C11 117.5(5) 5_757 .
C13 C14 C15 114.6(7) . .
C16 C15 C14 112.0(6) . .
C15 C16 Sn1 118.3(4) . .
C18 C17 Sn1 116.6(4) . .
C17 C18 C19 113.6(5) . .
C20 C19 C18 114.0(6) . .
C23 C21 C22 123(2) 7_667 .
C21 C22 C23 116.3(19) . .
C21 C22 C23 28.1(11) . 7_667
C23 C22 C23 88.2(14) . 7_667
C21 C23 C22 121(2) 7_667 .
C21 C23 C22 29.1(12) 7_667 7_667
C22 C23 C22 91.8(14) . 7_667

loop_
_geom_bond_atom_site_label_1
_geom_bond_atom_site_label_2
_geom_bond_distance
_geom_bond_site_symmetry_2
Sn1 O3 2.111(4) .
Sn1 O4 2.114(3) .
Sn1 C17 2.114(6) .
Sn1 C16 2.115(6) .
Fe1 C7 2.039(6) .
Fe1 C5 2.040(6) .
Fe1 C11 2.043(5) .
Fe1 C4 2.044(5) .
Fe1 C9 2.046(7) .
Fe1 C8 2.050(6) .
Fe1 C10 2.051(6) .
Fe1 C1 2.051(6) .
Fe1 C3 2.057(6) .
Fe1 C2 2.073(7) .
O1 C6 1.239(6) .
O2 C12 1.250(6) .
O3 C6 1.297(6) .
O4 C12 1.283(6) 5_757
C1 C2 1.412(8) .
C1 C5 1.431(8) .
C2 C3 1.406(8) .
C3 C4 1.410(8) .
C4 C5 1.426(7) .
C5 C6 1.471(7) .
C7 C8 1.406(8) .
C7 C11 1.428(7) .
C8 C9 1.410(9) .
C9 C10 1.412(8) .
C10 C11 1.432(8) .
C11 C12 1.475(7) .
C12 O4 1.283(6) 5_757
C13 C14 1.468(10) .
C14 C15 1.540(9) .
C15 C16 1.478(8) .
C17 C18 1.484(8) .
C18 C19 1.520(9) .
C19 C20 1.503(10) .
C21 C23 1.14(2) 7_667
C21 C22 1.174(19) .
C22 C23 1.234(18) .
C22 C23 2.03(2) 7_667
C23 C21 1.14(2) 7_667
C23 C22 2.03(2) 7_667
